data_4060256
_journal_name_full Organometallics
_journal_paper_doi 10.1021/om034268l
_journal_year 2004
_chemical_formula_sum 'C50 H94 B20 Li N2 O4 P2 Yb'
_chemical_formula_weight 1245.39
_space_group_IT_number 14
_symmetry_cell_setting monoclinic
_symmetry_space_group_name_Hall '-P 2yn'
_symmetry_space_group_name_H-M 'P 1 21/n 1'
_atom_sites_solution_hydrogens geom
_atom_sites_solution_primary direct
_atom_sites_solution_secondary difmap
_cell_angle_alpha 90.00
_cell_angle_beta 112.57(3)
_cell_angle_gamma 90.00
_cell_formula_units_Z 4
_cell_length_a 24.441(5)
_cell_length_b 11.136(2)
_cell_length_c 26.313(5)
_cell_measurement_reflns_used ?
_cell_measurement_temperature 293(2)
_cell_measurement_theta_max ?
_cell_measurement_theta_min ?
_cell_volume 6613(2)
_diffrn_ambient_temperature 293(2)
_diffrn_detector_area_resol_mean ?
_diffrn_measurement_device_type ?
_diffrn_measurement_method ?
_diffrn_radiation_monochromator graphite
_diffrn_radiation_source 'fine-focus sealed tube'
_diffrn_radiation_type MoK\a
_diffrn_radiation_wavelength 0.71073
_diffrn_reflns_av_R_equivalents 0.0000
_diffrn_reflns_av_sigmaI/netI 0.2223
_diffrn_reflns_limit_h_max 23
_diffrn_reflns_limit_h_min -25
_diffrn_reflns_limit_k_max 11
_diffrn_reflns_limit_k_min 0
_diffrn_reflns_limit_l_max 27
_diffrn_reflns_limit_l_min 0
_diffrn_reflns_number 5629
_diffrn_reflns_theta_max 25.00
_diffrn_reflns_theta_min 2.01
_diffrn_standards_decay_% ?
_diffrn_standards_interval_count ?
_diffrn_standards_interval_time ?
_diffrn_standards_number ?
_exptl_absorpt_coefficient_mu 1.503
_exptl_absorpt_correction_T_max 1.0000
_exptl_absorpt_correction_T_min 0.7365
_exptl_absorpt_correction_type SADABS
_exptl_absorpt_process_details ?
_exptl_crystal_colour red
_exptl_crystal_density_diffrn 1.251
_exptl_crystal_density_meas ?
_exptl_crystal_density_method 'not measured'
_exptl_crystal_description prism
_exptl_crystal_F_000 2572
_exptl_crystal_size_max 0.20
_exptl_crystal_size_mid 0.18
_exptl_crystal_size_min 0.15
_refine_ls_extinction_coef ?
_refine_ls_extinction_method none
_refine_ls_goodness_of_fit_ref 0.982
_refine_ls_hydrogen_treatment mixed
_refine_ls_matrix_type full
_refine_ls_number_parameters 731
_refine_ls_number_reflns 5629
_refine_ls_number_restraints 63
_refine_ls_restrained_S_all 0.978
_refine_ls_R_factor_all 0.1100
_refine_ls_R_factor_gt 0.0820
_refine_ls_shift/su_max 0.564
_refine_ls_shift/su_mean 0.044
_refine_ls_structure_factor_coef Fsqd
_refine_ls_weighting_details 'calc w=1/[\s^2^(Fo^2^)+(0.1340P)^2^+0.0000P] where P=(Fo^2^+2Fc^2^)/3'
_refine_ls_weighting_scheme calc
_refine_ls_wR_factor_gt 0.2038
_refine_ls_wR_factor_ref 0.2261
_reflns_number_gt 4170
_reflns_number_total 5629
_reflns_threshold_expression >2sigma(I)
_cod_depositor_comments
;
The following automatic conversions were performed:
'_symmetry_cell_setting' value 'MONOCLINIC' changed to 'monoclinic'
according to '/home/saulius/struct/CIF-dictionaries/cif_core.dic'
dictionary named 'cif_core.dic' version 2.4.1 from 2010-06-29.

Automatic conversion script
Id: cif_fix_enum 1527 2010-12-29 10:47:43Z saulius 
;
_cod_original_sg_symbol_H-M 'P 21/n'
_cod_database_code 4060256

loop_
_symmetry_equiv_pos_as_xyz
'x, y, z'
'-x+1/2, y+1/2, -z+1/2'
'-x, -y, -z'
'x-1/2, -y-1/2, z-1/2'

loop_
_atom_site_label
_atom_site_type_symbol
_atom_site_fract_x
_atom_site_fract_y
_atom_site_fract_z
_atom_site_U_iso_or_equiv
_atom_site_adp_type
_atom_site_occupancy
_atom_site_symmetry_multiplicity
_atom_site_calc_flag
_atom_site_refinement_flags
_atom_site_disorder_assembly
_atom_site_disorder_group
Yb1 Yb 0.62224(3) 0.47044(6) 1.28013(3) 0.0603(3) Uani 1 1 d . . .
P1 P 0.4824(2) 0.5317(4) 1.1489(2) 0.0748(13) Uani 1 1 d . . .
P2 P 0.7581(2) 0.3869(3) 1.41969(19) 0.0680(12) Uani 1 1 d . . .
N1 N 0.4396(7) 0.6555(12) 1.1267(6) 0.084(4) Uani 1 1 d . . .
N2 N 0.8268(6) 0.4211(11) 1.4312(6) 0.070(4) Uani 1 1 d . . .
O4 O 0.3129(15) 0.932(3) 1.4055(13) 0.27(2) Uani 1 1 d D . .
O5 O 0.4205(17) 0.760(3) 1.4664(14) 0.253(15) Uani 1 1 d D . .
C2 C 0.5188(8) 0.4084(14) 1.2619(7) 0.079(5) Uani 1 1 d . . .
C1 C 0.4610(9) 0.4628(14) 1.2051(8) 0.080(5) Uani 1 1 d . . .
C22 C 0.6566(9) 0.5797(14) 1.3680(8) 0.081(5) Uani 1 1 d . . .
C21 C 0.7212(7) 0.5326(13) 1.4233(7) 0.064(4) Uani 1 1 d . . .
C11 C 0.6576(7) 0.6016(13) 1.2077(7) 0.063(4) Uani 1 1 d . . .
C12 C 0.6439(7) 0.6771(13) 1.2430(8) 0.066(5) Uani 1 1 d . . .
H12 H 0.6707 0.7254 1.2699 0.080 Uiso 1 1 calc R . .
C13 C 0.5826(8) 0.6686(13) 1.2313(6) 0.064(4) Uani 1 1 d . . .
H13 H 0.5626 0.7141 1.2484 0.076 Uiso 1 1 calc R . .
C14 C 0.5549(7) 0.5791(13) 1.1890(6) 0.059(4) Uani 1 1 d . . .
C15 C 0.6050(9) 0.5376(14) 1.1735(7) 0.071(5) Uani 1 1 d . . .
C16 C 0.6049(8) 0.4588(14) 1.1325(7) 0.069(5) Uani 1 1 d . . .
H16 H 0.5705 0.4187 1.1107 0.083 Uiso 1 1 calc R . .
C17 C 0.6566(11) 0.4418(16) 1.1250(9) 0.089(6) Uani 1 1 d . . .
H17 H 0.6573 0.3889 1.0979 0.106 Uiso 1 1 calc R . .
C18 C 0.7086(11) 0.5022(18) 1.1573(10) 0.092(6) Uani 1 1 d . . .
H18 H 0.7427 0.4898 1.1503 0.111 Uiso 1 1 calc R . .
C19 C 0.7109(8) 0.5759(16) 1.1971(8) 0.074(5) Uani 1 1 d . . .
H19 H 0.7466 0.6119 1.2186 0.089 Uiso 1 1 calc R . .
C27 C 0.4582(16) 0.654(3) 1.0385(11) 0.166(13) Uani 1 1 d . . .
H27A H 0.4880 0.7150 1.0527 0.248 Uiso 1 1 calc R . .
H27B H 0.4390 0.6626 0.9993 0.248 Uiso 1 1 calc R . .
H27C H 0.4764 0.5763 1.0471 0.248 Uiso 1 1 calc R . .
C28 C 0.3643(11) 0.573(2) 1.0422(10) 0.120(8) Uani 1 1 d . . .
H28A H 0.3476 0.5757 1.0027 0.181 Uiso 1 1 calc R . .
H28B H 0.3340 0.5902 1.0560 0.181 Uiso 1 1 calc R . .
H28C H 0.3804 0.4949 1.0542 0.181 Uiso 1 1 calc R . .
C29 C 0.4134(11) 0.6670(19) 1.0640(10) 0.111(8) Uani 1 1 d . . .
H29 H 0.3953 0.7467 1.0545 0.133 Uiso 1 1 calc R . .
C24 C 0.4420(10) 0.7682(15) 1.1570(9) 0.090(6) Uani 1 1 d . . .
H24 H 0.4595 0.7474 1.1962 0.108 Uiso 1 1 calc R . .
C25 C 0.3758(8) 0.8086(18) 1.1449(10) 0.103(7) Uani 1 1 d . . .
H25A H 0.3563 0.8282 1.1066 0.154 Uiso 1 1 calc R . .
H25B H 0.3762 0.8778 1.1668 0.154 Uiso 1 1 calc R . .
H25C H 0.3551 0.7443 1.1540 0.154 Uiso 1 1 calc R . .
C26 C 0.4775(10) 0.8673(15) 1.1496(11) 0.117(9) Uani 1 1 d . . .
H26A H 0.5165 0.8388 1.1553 0.176 Uiso 1 1 calc R . .
H26B H 0.4802 0.9297 1.1756 0.176 Uiso 1 1 calc R . .
H26C H 0.4590 0.8985 1.1129 0.176 Uiso 1 1 calc R . .
C31 C 0.6576(8) 0.2358(13) 1.2753(8) 0.073(5) Uani 1 1 d . . .
C32 C 0.6846(8) 0.3177(13) 1.2545(7) 0.069(5) Uani 1 1 d . . .
H32 H 0.6794 0.3274 1.2178 0.083 Uiso 1 1 calc R . .
C33 C 0.7219(8) 0.3843(14) 1.2994(7) 0.067(5) Uani 1 1 d . . .
H33 H 0.7463 0.4451 1.2960 0.080 Uiso 1 1 calc R . .
C34 C 0.7197(7) 0.3530(12) 1.3488(7) 0.062(4) Uani 1 1 d . . .
C35 C 0.6752(7) 0.2527(12) 1.3331(7) 0.055(4) Uani 1 1 d . . .
C36 C 0.6601(9) 0.1695(14) 1.3651(8) 0.086(6) Uani 1 1 d . . .
H36 H 0.6718 0.1816 1.4028 0.103 Uiso 1 1 calc R . .
C37 C 0.6289(10) 0.0732(15) 1.3416(9) 0.088(6) Uani 1 1 d . . .
H37 H 0.6197 0.0168 1.3631 0.106 Uiso 1 1 calc R . .
C38 C 0.6094(9) 0.0545(15) 1.2837(11) 0.099(8) Uani 1 1 d . . .
H38 H 0.5885 -0.0149 1.2682 0.119 Uiso 1 1 calc R . .
C39 C 0.6207(7) 0.1354(14) 1.2512(8) 0.066(5) Uani 1 1 d . . .
H39 H 0.6047 0.1258 1.2132 0.080 Uiso 1 1 calc R . .
C41 C 0.8689(12) 0.2171(17) 1.4665(12) 0.141(11) Uani 1 1 d . . .
H41A H 0.8979 0.1747 1.4966 0.211 Uiso 1 1 calc R . .
H41B H 0.8742 0.1985 1.4330 0.211 Uiso 1 1 calc R . .
H41C H 0.8299 0.1931 1.4630 0.211 Uiso 1 1 calc R . .
C42 C 0.8739(14) 0.387(2) 1.5302(9) 0.140(10) Uani 1 1 d . . .
H42A H 0.8760 0.4731 1.5336 0.211 Uiso 1 1 calc R . .
H42B H 0.9067 0.3521 1.5597 0.211 Uiso 1 1 calc R . .
H42C H 0.8374 0.3594 1.5319 0.211 Uiso 1 1 calc R . .
C43 C 0.8762(10) 0.3521(16) 1.4772(9) 0.097(7) Uani 1 1 d . . .
H43 H 0.9147 0.3767 1.4770 0.117 Uiso 1 1 calc R . .
C44 C 0.8509(9) 0.4860(14) 1.3972(8) 0.080(5) Uani 1 1 d . . .
H44 H 0.8166 0.5257 1.3695 0.096 Uiso 1 1 calc R . .
C45 C 0.8757(11) 0.4033(18) 1.3632(11) 0.114(8) Uani 1 1 d . . .
H45A H 0.9138 0.3728 1.3867 0.171 Uiso 1 1 calc R . .
H45B H 0.8797 0.4488 1.3338 0.171 Uiso 1 1 calc R . .
H45C H 0.8490 0.3376 1.3482 0.171 Uiso 1 1 calc R . .
C46 C 0.8943(12) 0.587(2) 1.4234(10) 0.123(8) Uani 1 1 d . . .
H46A H 0.8728 0.6602 1.4218 0.185 Uiso 1 1 calc R . .
H46B H 0.9200 0.5977 1.4038 0.185 Uiso 1 1 calc R . .
H46C H 0.9175 0.5677 1.4611 0.185 Uiso 1 1 calc R . .
O3 O 0.4067(7) 0.8575(16) 1.3556(8) 0.140(6) Uani 1 1 d DU . .
C51 C 0.440(3) 0.954(5) 1.371(4) 0.59(8) Uani 1 1 d DU . .
H51A H 0.4600 0.9534 1.4109 0.705 Uiso 1 1 calc R . .
H51B H 0.4149 1.0246 1.3611 0.705 Uiso 1 1 calc R . .
C52 C 0.4836(18) 0.964(4) 1.348(2) 0.23(2) Uani 1 1 d DU . .
H52A H 0.4813 1.0422 1.3306 0.277 Uiso 1 1 calc R . .
H52B H 0.5230 0.9542 1.3757 0.277 Uiso 1 1 calc R . .
C53 C 0.473(2) 0.884(3) 1.313(2) 0.27(3) Uani 1 1 d DU . .
H53A H 0.5081 0.8353 1.3191 0.320 Uiso 1 1 calc R . .
H53B H 0.4598 0.9176 1.2760 0.320 Uiso 1 1 calc R . .
C54 C 0.427(2) 0.815(3) 1.320(2) 0.39(5) Uani 1 1 d DU . .
H54A H 0.3945 0.8079 1.2844 0.466 Uiso 1 1 calc R . .
H54B H 0.4423 0.7343 1.3312 0.466 Uiso 1 1 calc R . .
O6 O 0.3202(10) 0.663(2) 1.3608(10) 0.177(9) Uani 1 1 d DU . .
C81 C 0.2812(16) 0.648(3) 1.3093(13) 0.204(16) Uani 1 1 d DU . .
H81A H 0.3022 0.6478 1.2846 0.245 Uiso 1 1 calc R . .
H81B H 0.2539 0.7152 1.2993 0.245 Uiso 1 1 calc R . .
C82 C 0.2481(18) 0.538(4) 1.3022(16) 0.31(3) Uani 1 1 d DU . .
H82A H 0.2064 0.5515 1.2806 0.374 Uiso 1 1 calc R . .
H82B H 0.2629 0.4777 1.2841 0.374 Uiso 1 1 calc R . .
C83 C 0.256(3) 0.507(4) 1.350(2) 0.44(5) Uani 1 1 d DU . .
H83A H 0.2571 0.4198 1.3532 0.532 Uiso 1 1 calc R . .
H83B H 0.2250 0.5378 1.3607 0.532 Uiso 1 1 calc R . .
C84 C 0.313(3) 0.559(4) 1.3820(14) 0.52(7) Uani 1 1 d DU . .
H84A H 0.3152 0.5716 1.4193 0.621 Uiso 1 1 calc R . .
H84B H 0.3438 0.5037 1.3834 0.621 Uiso 1 1 calc R . .
C61 C 0.284(4) 1.136(4) 1.365(3) 0.46(7) Uani 1 1 d D . .
H61A H 0.2842 1.1567 1.3298 0.689 Uiso 1 1 calc R . .
H61B H 0.2911 1.2071 1.3875 0.689 Uiso 1 1 calc R . .
H61C H 0.2459 1.1034 1.3604 0.689 Uiso 1 1 calc R . .
C62 C 0.333(2) 1.042(4) 1.394(3) 0.47(8) Uani 1 1 d D . .
H62A H 0.3545 1.0264 1.3699 0.562 Uiso 1 1 calc R . .
H62B H 0.3610 1.0757 1.4276 0.562 Uiso 1 1 calc R . .
C63 C 0.2681(19) 0.954(3) 1.425(2) 0.29(3) Uani 1 1 d D . .
H63A H 0.2301 0.9492 1.3943 0.350 Uiso 1 1 calc R . .
H63B H 0.2726 1.0345 1.4396 0.350 Uiso 1 1 calc R . .
C64 C 0.268(3) 0.865(5) 1.470(2) 0.39(5) Uani 1 1 d D . .
H64A H 0.3075 0.8384 1.4913 0.578 Uiso 1 1 calc R . .
H64B H 0.2436 0.7964 1.4534 0.578 Uiso 1 1 calc R . .
H64C H 0.2520 0.9039 1.4942 0.578 Uiso 1 1 calc R . .
C71 C 0.448(4) 0.822(8) 1.514(3) 0.74(15) Uani 1 1 d D . .
H71A H 0.4260 0.8137 1.5382 0.883 Uiso 1 1 calc R . .
H71B H 0.4502 0.9070 1.5068 0.883 Uiso 1 1 calc R . .
C72 C 0.508(4) 0.771(6) 1.541(3) 0.59(13) Uani 1 1 d D . .
H72A H 0.5329 0.8000 1.5227 0.710 Uiso 1 1 calc R . .
H72B H 0.5250 0.7963 1.5793 0.710 Uiso 1 1 calc R . .
C73 C 0.504(5) 0.648(8) 1.538(2) 0.59(11) Uani 1 1 d D . .
H73A H 0.4907 0.6120 1.5649 0.703 Uiso 1 1 calc R . .
H73B H 0.5404 0.6096 1.5394 0.703 Uiso 1 1 calc R . .
C74 C 0.458(2) 0.654(5) 1.483(4) 0.49(9) Uani 1 1 d D . .
H74A H 0.4777 0.6448 1.4571 0.588 Uiso 1 1 calc R . .
H74B H 0.4328 0.5848 1.4783 0.588 Uiso 1 1 calc R . .
B3 B 0.4727(9) 0.529(2) 1.2655(10) 0.083(7) Uani 1 1 d . . .
H3 H 0.4894 0.6214 1.2758 0.100 Uiso 1 1 calc R . .
B7 B 0.4907(11) 0.409(2) 1.3131(11) 0.088(7) Uani 1 1 d . . .
H7 H 0.5192 0.4251 1.3565 0.105 Uiso 1 1 calc R . .
B11 B 0.4937(11) 0.278(2) 1.2779(10) 0.088(7) Uani 1 1 d . . .
H11 H 0.5241 0.2042 1.2982 0.106 Uiso 1 1 calc R . .
B6 B 0.4792(9) 0.3148(16) 1.2104(12) 0.088(8) Uani 1 1 d . . .
H6 H 0.5003 0.2695 1.1855 0.106 Uiso 1 1 calc R . .
B10 B 0.4257(11) 0.2458(19) 1.2290(11) 0.092(7) Uani 1 1 d . . .
H10 H 0.4107 0.1537 1.2158 0.110 Uiso 1 1 calc R . .
B5 B 0.4054(10) 0.366(2) 1.1816(11) 0.084(7) Uani 1 1 d . . .
H5 H 0.3779 0.3519 1.1378 0.100 Uiso 1 1 calc R . .
B4 B 0.4000(11) 0.4971(19) 1.2167(11) 0.084(7) Uani 1 1 d . . .
H4 H 0.3684 0.5687 1.1955 0.101 Uiso 1 1 calc R . .
B8 B 0.4193(13) 0.463(2) 1.2878(15) 0.119(11) Uani 1 1 d . . .
H8 H 0.4011 0.5128 1.3138 0.143 Uiso 1 1 calc R . .
B12 B 0.4346(12) 0.304(2) 1.2962(12) 0.100(8) Uani 1 1 d . . .
H12A H 0.4264 0.2497 1.3274 0.120 Uiso 1 1 calc R . .
B9 B 0.3726(14) 0.361(2) 1.2357(15) 0.137(13) Uani 1 1 d . . .
H9 H 0.3258 0.3451 1.2283 0.165 Uiso 1 1 calc R . .
B23 B 0.6557(9) 0.5069(18) 1.4262(9) 0.074(6) Uani 1 1 d . . .
H23 H 0.6385 0.4148 1.4236 0.089 Uiso 1 1 calc R . .
B31 B 0.6104(10) 0.6374(16) 1.3977(10) 0.076(6) Uani 1 1 d . . .
H31 H 0.5619 0.6326 1.3771 0.091 Uiso 1 1 calc R . .
B30 B 0.6548(12) 0.7338(14) 1.3760(9) 0.081(7) Uani 1 1 d . . .
H30 H 0.6355 0.7934 1.3401 0.097 Uiso 1 1 calc R . .
B26 B 0.7218(9) 0.6632(15) 1.3902(8) 0.062(5) Uani 1 1 d . . .
H26 H 0.7473 0.6731 1.3639 0.074 Uiso 1 1 calc R . .
B28 B 0.7116(12) 0.711(2) 1.4916(11) 0.098(8) Uani 1 1 d . . .
H28 H 0.7296 0.7557 1.5321 0.118 Uiso 1 1 calc R . .
B29 B 0.7145(10) 0.7788(18) 1.4316(10) 0.080(7) Uani 1 1 d . . .
H29A H 0.7347 0.8674 1.4320 0.096 Uiso 1 1 calc R . .
B25 B 0.7569(11) 0.6519(19) 1.4641(10) 0.091(8) Uani 1 1 d . . .
H25 H 0.8051 0.6566 1.4867 0.109 Uiso 1 1 calc R . .
B24 B 0.7150(11) 0.5572(19) 1.4855(9) 0.080(6) Uani 1 1 d . . .
H24A H 0.7348 0.4999 1.5221 0.097 Uiso 1 1 calc R . .
B27 B 0.6432(11) 0.622(2) 1.4685(11) 0.095(8) Uani 1 1 d . . .
H27 H 0.6159 0.6068 1.4928 0.114 Uiso 1 1 calc R . .
B32 B 0.6463(11) 0.7650(19) 1.4374(10) 0.083(7) Uani 1 1 d . . .
H32A H 0.6219 0.8439 1.4428 0.099 Uiso 1 1 calc R . .
Li1 Li 0.365(2) 0.803(6) 1.394(3) 0.16(2) Uani 1 1 d . . .

loop_
_atom_site_aniso_label
_atom_site_aniso_U_11
_atom_site_aniso_U_22
_atom_site_aniso_U_33
_atom_site_aniso_U_23
_atom_site_aniso_U_13
_atom_site_aniso_U_12
Yb1 0.0561(5) 0.0410(4) 0.0747(5) 0.0014(3) 0.0151(4) 0.0009(3)
P1 0.057(3) 0.065(3) 0.083(3) -0.002(2) 0.005(3) 0.007(2)
P2 0.069(3) 0.041(2) 0.085(3) 0.0046(19) 0.020(3) 0.001(2)
N1 0.072(11) 0.071(9) 0.082(11) 0.007(8) 0.001(9) 0.020(8)
N2 0.063(9) 0.044(7) 0.087(9) 0.013(7) 0.012(8) -0.002(7)
O4 0.15(2) 0.48(7) 0.20(3) -0.08(3) 0.09(2) 0.07(3)
O5 0.22(4) 0.26(3) 0.20(3) 0.02(2) -0.01(3) -0.01(3)
C2 0.065(12) 0.052(9) 0.104(13) 0.017(9) 0.013(11) -0.025(9)
C1 0.077(13) 0.048(9) 0.111(14) 0.030(9) 0.030(12) -0.016(9)
C22 0.108(15) 0.041(8) 0.106(13) -0.013(9) 0.052(13) 0.015(10)
C21 0.046(9) 0.051(8) 0.085(11) 0.021(8) 0.016(9) 0.003(8)
C11 0.039(9) 0.050(9) 0.089(12) 0.007(8) 0.013(9) -0.019(8)
C12 0.056(11) 0.044(9) 0.108(14) -0.004(9) 0.042(11) 0.000(8)
C13 0.080(13) 0.057(9) 0.054(9) 0.004(7) 0.024(10) 0.002(9)
C14 0.047(10) 0.044(8) 0.064(9) -0.002(7) -0.002(9) 0.011(7)
C15 0.079(13) 0.061(10) 0.076(11) 0.001(9) 0.034(11) 0.012(9)
C16 0.064(12) 0.062(11) 0.076(11) -0.014(8) 0.020(10) 0.000(8)
C17 0.105(17) 0.072(13) 0.100(14) 0.003(10) 0.052(14) -0.012(12)
C18 0.095(17) 0.096(15) 0.104(16) 0.008(12) 0.058(15) -0.007(12)
C19 0.056(11) 0.060(10) 0.102(14) 0.015(10) 0.026(11) -0.013(9)
C27 0.20(3) 0.18(3) 0.12(2) 0.026(19) 0.06(2) 0.09(3)
C28 0.084(17) 0.132(19) 0.100(16) -0.015(14) -0.014(15) 0.007(15)
C29 0.105(19) 0.072(13) 0.116(18) 0.010(12) -0.002(17) 0.042(13)
C24 0.105(17) 0.063(11) 0.111(16) -0.011(10) 0.050(14) 0.011(11)
C25 0.055(12) 0.091(14) 0.140(19) -0.004(12) 0.013(13) 0.042(10)
C26 0.103(17) 0.045(10) 0.18(2) 0.032(12) 0.032(17) -0.007(10)
C31 0.083(13) 0.029(9) 0.120(16) 0.010(9) 0.055(13) 0.017(8)
C32 0.081(13) 0.040(9) 0.079(12) -0.007(8) 0.025(11) 0.006(9)
C33 0.064(11) 0.049(10) 0.087(12) 0.025(9) 0.027(11) 0.021(8)
C34 0.049(10) 0.030(7) 0.097(13) 0.005(8) 0.018(10) 0.013(7)
C35 0.049(10) 0.044(9) 0.076(12) 0.007(7) 0.030(9) -0.006(7)
C36 0.090(15) 0.047(10) 0.089(13) -0.003(9) 0.000(12) 0.006(10)
C37 0.098(16) 0.041(9) 0.113(16) -0.003(10) 0.028(14) -0.015(10)
C38 0.059(13) 0.037(11) 0.18(2) -0.028(12) 0.020(15) -0.003(8)
C39 0.050(10) 0.041(9) 0.083(11) -0.018(8) -0.003(10) -0.006(8)
C41 0.12(2) 0.068(13) 0.23(3) 0.047(16) 0.06(2) 0.048(13)
C42 0.16(3) 0.14(2) 0.091(17) 0.013(15) 0.014(18) 0.022(19)
C43 0.093(16) 0.064(11) 0.114(17) 0.001(11) 0.016(14) 0.024(11)
C44 0.073(12) 0.044(9) 0.104(14) -0.002(9) 0.014(12) -0.014(9)
C45 0.106(18) 0.068(13) 0.18(2) 0.021(14) 0.065(17) -0.005(12)
C46 0.13(2) 0.086(14) 0.16(2) -0.011(15) 0.058(18) -0.009(15)
O3 0.108(13) 0.138(13) 0.204(18) -0.043(12) 0.093(13) -0.014(10)
C51 0.71(13) 0.49(9) 0.97(17) -0.49(11) 0.77(14) -0.48(10)
C52 0.19(4) 0.25(5) 0.33(6) -0.04(4) 0.18(4) -0.05(3)
C53 0.35(6) 0.15(3) 0.46(8) -0.06(3) 0.34(6) -0.09(3)
C54 0.59(9) 0.19(4) 0.72(11) -0.17(5) 0.61(10) -0.18(5)
O6 0.110(16) 0.22(2) 0.18(2) 0.012(16) 0.033(14) -0.060(14)
C81 0.14(3) 0.19(3) 0.21(3) 0.03(2) -0.02(2) 0.05(2)
C82 0.17(4) 0.49(7) 0.31(4) -0.15(5) 0.12(3) -0.21(5)
C83 0.66(10) 0.45(7) 0.38(6) -0.25(5) 0.37(7) -0.42(8)
C84 0.77(13) 0.56(9) 0.15(3) 0.10(4) 0.08(4) -0.47(11)
C61 0.55(15) 0.59(13) 0.34(9) 0.08(9) 0.28(10) 0.33(13)
C62 0.29(8) 0.69(17) 0.63(15) 0.30(13) 0.39(10) 0.27(10)
C63 0.30(8) 0.21(5) 0.46(10) -0.04(5) 0.25(8) -0.02(4)
C64 0.57(13) 0.31(7) 0.37(8) 0.17(7) 0.30(9) 0.11(8)
C71 0.57(18) 0.7(2) 0.39(13) 0.35(13) -0.39(13) -0.42(16)
C72 0.8(2) 0.34(8) 0.27(8) 0.15(6) -0.26(12) -0.26(10)
C73 0.6(2) 0.8(2) 0.22(7) 0.27(10) 0.06(10) -0.33(19)
C74 0.10(3) 0.25(6) 0.8(2) 0.08(9) -0.13(7) -0.03(4)
B3 0.037(10) 0.082(13) 0.130(19) -0.028(13) 0.034(13) 0.032(10)
B7 0.085(17) 0.070(13) 0.127(19) 0.010(13) 0.062(16) -0.007(13)
B11 0.071(16) 0.070(14) 0.113(19) 0.008(12) 0.023(16) -0.005(11)
B6 0.049(13) 0.044(11) 0.16(2) -0.006(12) 0.024(15) 0.012(9)
B10 0.080(17) 0.057(13) 0.14(2) -0.005(12) 0.044(16) -0.021(11)
B5 0.050(13) 0.082(15) 0.112(18) 0.000(12) 0.024(14) 0.002(11)
B4 0.071(14) 0.066(15) 0.13(2) 0.012(12) 0.055(16) -0.004(11)
B8 0.10(2) 0.077(16) 0.22(3) 0.041(19) 0.11(2) 0.020(14)
B12 0.086(18) 0.100(18) 0.12(2) 0.025(15) 0.047(17) -0.002(14)
B9 0.10(2) 0.091(19) 0.19(3) 0.014(19) 0.02(2) -0.038(16)
B23 0.054(13) 0.066(13) 0.094(15) 0.004(10) 0.019(13) -0.008(9)
B31 0.060(13) 0.052(11) 0.117(18) -0.003(11) 0.036(13) -0.010(10)
B30 0.12(2) 0.027(9) 0.079(14) -0.002(9) 0.025(14) 0.036(11)
B26 0.066(13) 0.048(10) 0.066(12) 0.000(8) 0.020(11) -0.008(9)
B28 0.09(2) 0.085(16) 0.094(17) 0.006(13) 0.010(17) 0.020(14)
B29 0.071(14) 0.048(11) 0.126(19) -0.014(11) 0.043(15) 0.017(10)
B25 0.066(15) 0.072(13) 0.099(17) -0.026(12) -0.009(14) 0.003(12)
B24 0.091(17) 0.079(15) 0.080(14) -0.006(10) 0.042(14) 0.014(11)
B27 0.093(19) 0.084(16) 0.13(2) -0.008(13) 0.062(18) 0.022(13)
B32 0.075(16) 0.072(13) 0.098(16) -0.026(11) 0.029(14) 0.009(11)
Li1 0.12(4) 0.22(6) 0.21(5) -0.05(4) 0.14(4) -0.05(3)
